data_4060584
_journal_name_full Organometallics
_journal_paper_doi 10.1021/om050622z
_journal_year 2006
_chemical_formula_sum 'C24 H32 Fe2 O4 Si2'
_chemical_formula_weight 552.38
_space_group_IT_number 60
_symmetry_cell_setting orthorhombic
_symmetry_space_group_name_Hall '-P 2n 2ab'
_symmetry_space_group_name_H-M 'P b c n'
_cell_angle_alpha 90.00
_cell_angle_beta 90.00
_cell_angle_gamma 90.00
_cell_formula_units_Z 8
_cell_length_a 30.520(7)
_cell_length_b 8.022(4)
_cell_length_c 21.531(6)
_cell_measurement_temperature 293(2)
_cell_volume 5271(3)
_diffrn_ambient_temperature 293(2)
_exptl_crystal_density_diffrn 1.392
_cod_depositor_comments
;
The following automatic conversions were performed:
'_symmetry_cell_setting' value 'Orthorhombic' changed to 'orthorhombic'
according to '/home/saulius/struct/CIF-dictionaries/cif_core.dic'
dictionary named 'cif_core.dic' version 2.4.1 from 2010-06-29.

Automatic conversion script
Id: cif_fix_enum 1527 2010-12-29 10:47:43Z saulius 
;
_cod_database_code 4060584

loop_
_symmetry_equiv_pos_as_xyz
'x, y, z'
'-x+1/2, -y+1/2, z+1/2'
'-x, y, -z+1/2'
'x+1/2, -y+1/2, -z'
'-x, -y, -z'
'x-1/2, y-1/2, -z-1/2'
'x, -y, z-1/2'
'-x-1/2, y-1/2, z'

loop_
_atom_site_label
_atom_site_type_symbol
_atom_site_fract_x
_atom_site_fract_y
_atom_site_fract_z
_atom_site_U_iso_or_equiv
_atom_site_adp_type
_atom_site_occupancy
_atom_site_symmetry_multiplicity
_atom_site_calc_flag
_atom_site_refinement_flags
_atom_site_disorder_assembly
_atom_site_disorder_group
Fe1 Fe 0.09079(3) 0.40604(14) 0.46682(6) 0.0420(4) Uani 1 1 d . A .
Fe2 Fe 0.15472(3) 0.61103(14) 0.46714(6) 0.0429(4) Uani 1 1 d . A .
Si1 Si 0.09089(16) 0.4690(6) 0.29678(18) 0.0746(18) Uani 0.792(9) 1 d P A 1
Si2 Si 0.16708(16) 0.4956(6) 0.30312(18) 0.0708(16) Uani 0.792(9) 1 d P A 1
Si1' Si 0.1162(6) 0.348(3) 0.3025(7) 0.079(7) Uani 0.208(9) 1 d P A 2
Si2' Si 0.1367(8) 0.610(3) 0.2974(7) 0.108(10) Uani 0.208(9) 1 d P A 2
C1 C 0.0834(3) 0.3951(11) 0.5480(4) 0.054(3) Uani 1 1 d . . .
O1 O 0.0770(3) 0.3823(11) 0.6005(3) 0.097(3) Uani 1 1 d . . .
C2 C 0.0923(3) 0.6473(11) 0.4708(4) 0.050(2) Uani 1 1 d . . .
O2 O 0.0676(2) 0.7590(8) 0.4705(4) 0.072(2) Uani 1 1 d . . .
C3 C 0.1536(3) 0.3725(10) 0.4738(4) 0.047(2) Uani 1 1 d . . .
O3 O 0.1775(2) 0.2610(8) 0.4810(3) 0.0669(19) Uani 1 1 d . . .
C4 C 0.1588(3) 0.6338(13) 0.5495(5) 0.061(3) Uani 1 1 d . . .
O4 O 0.1634(3) 0.6579(11) 0.6000(4) 0.110(3) Uani 1 1 d . . .
C5 C 0.0723(4) 0.3614(12) 0.3706(4) 0.058(3) Uani 1 1 d . . .
C6 C 0.0873(4) 0.2219(16) 0.3966(5) 0.075(4) Uani 1 1 d . A .
H6A H 0.1127 0.1593 0.3812 0.090 Uiso 1 1 calc R B 2
C7 C 0.0624(5) 0.1750(15) 0.4486(5) 0.084(4) Uani 1 1 d . . .
H7A H 0.0654 0.0728 0.4731 0.101 Uiso 1 1 calc R A .
C8 C 0.0295(4) 0.2911(19) 0.4527(5) 0.081(4) Uani 1 1 d . A .
H8A H 0.0050 0.2894 0.4821 0.097 Uiso 1 1 calc R . .
C9 C 0.0363(3) 0.4077(15) 0.4065(6) 0.076(3) Uani 1 1 d . A .
H9A H 0.0174 0.5043 0.3985 0.091 Uiso 1 1 calc R . .
C10 C 0.1789(4) 0.6344(15) 0.3736(5) 0.071(3) Uani 1 1 d . . .
C11 C 0.1586(3) 0.7839(14) 0.3920(6) 0.073(3) Uani 1 1 d . A .
H11A H 0.1339 0.8388 0.3714 0.088 Uiso 1 1 calc R . .
C12 C 0.1810(4) 0.8415(13) 0.4440(7) 0.085(4) Uani 1 1 d . . .
H12A H 0.1747 0.9461 0.4657 0.102 Uiso 1 1 calc R A .
C13 C 0.2153(4) 0.734(2) 0.4584(6) 0.091(4) Uani 1 1 d . A .
H13A H 0.2373 0.7487 0.4910 0.109 Uiso 1 1 calc R . .
C14 C 0.2142(3) 0.6094(16) 0.4149(6) 0.078(4) Uani 1 1 d . A .
H14A H 0.2347 0.5157 0.4130 0.093 Uiso 1 1 calc R . .
C15 C 0.0730(6) 0.339(2) 0.2280(5) 0.165(8) Uani 1 1 d D . .
H15A H 0.0418 0.3592 0.2233 0.198 Uiso 1 1 calc R A 1
H15B H 0.0869 0.3884 0.1920 0.198 Uiso 1 1 calc R A 1
C16 C 0.0790(7) 0.153(2) 0.2213(7) 0.208(11) Uani 1 1 d D A .
H16A H 0.0603 0.0945 0.2506 0.250 Uiso 1 1 calc R . .
H16B H 0.1092 0.1227 0.2297 0.250 Uiso 1 1 calc R . .
C17 C 0.0667(9) 0.105(2) 0.1543(7) 0.244(15) Uani 1 1 d D . .
H17A H 0.0598 0.2043 0.1303 0.293 Uiso 1 1 calc R A .
H17B H 0.0907 0.0475 0.1344 0.293 Uiso 1 1 calc R . .
C18 C 0.0267(7) -0.008(3) 0.1591(9) 0.264(15) Uani 1 1 d D A .
H18A H 0.0176 -0.0405 0.1182 0.396 Uiso 1 1 calc R . .
H18B H 0.0033 0.0509 0.1793 0.396 Uiso 1 1 calc R . .
H18C H 0.0341 -0.1052 0.1828 0.396 Uiso 1 1 calc R . .
C19 C 0.0630(5) 0.672(2) 0.2902(8) 0.187(9) Uani 1 1 d . . .
H19A H 0.0319 0.6542 0.2880 0.280 Uiso 1 1 calc R A 1
H19B H 0.0728 0.7277 0.2534 0.280 Uiso 1 1 calc R A 1
H19C H 0.0697 0.7385 0.3259 0.280 Uiso 1 1 calc R A 1
C20 C 0.1904(6) 0.597(2) 0.2346(6) 0.176(10) Uani 1 1 d D . .
H20A H 0.2219 0.5949 0.2407 0.211 Uiso 1 1 calc R A 1
H20B H 0.1845 0.5226 0.2002 0.211 Uiso 1 1 calc R A 1
C21 C 0.1801(6) 0.772(3) 0.2105(7) 0.226(12) Uani 1 1 d D A .
H21A H 0.1884 0.8552 0.2408 0.271 Uiso 1 1 calc R . .
H21B H 0.1491 0.7827 0.2018 0.271 Uiso 1 1 calc R . .
C22 C 0.2075(6) 0.791(2) 0.1499(7) 0.200(10) Uani 1 1 d D . .
H22A H 0.2385 0.7767 0.1583 0.239 Uiso 1 1 calc R A .
H22B H 0.1985 0.7103 0.1190 0.239 Uiso 1 1 calc R . .
C23 C 0.1982(8) 0.968(3) 0.1274(9) 0.313(19) Uani 1 1 d D A .
H23A H 0.2143 0.9888 0.0899 0.470 Uiso 1 1 calc R . .
H23B H 0.2071 1.0463 0.1587 0.470 Uiso 1 1 calc R . .
H23C H 0.1674 0.9802 0.1195 0.470 Uiso 1 1 calc R . .
C24 C 0.1929(5) 0.290(2) 0.3119(7) 0.151(7) Uani 1 1 d . . .
H24A H 0.2241 0.3037 0.3143 0.226 Uiso 1 1 calc R A 1
H24B H 0.1857 0.2220 0.2768 0.226 Uiso 1 1 calc R A 1
H24C H 0.1825 0.2384 0.3492 0.226 Uiso 1 1 calc R A 1

loop_
_atom_site_aniso_label
_atom_site_aniso_U_11
_atom_site_aniso_U_22
_atom_site_aniso_U_33
_atom_site_aniso_U_23
_atom_site_aniso_U_13
_atom_site_aniso_U_12
Fe1 0.0399(7) 0.0348(7) 0.0514(7) -0.0041(7) 0.0079(6) -0.0031(6)
Fe2 0.0380(7) 0.0377(7) 0.0528(8) -0.0012(7) 0.0048(6) -0.0041(6)
Si1 0.083(3) 0.088(4) 0.054(2) 0.022(2) -0.023(2) -0.024(3)
Si2 0.071(3) 0.093(3) 0.049(2) 0.003(2) 0.012(2) 0.001(3)
Si1' 0.095(13) 0.096(15) 0.046(9) 0.014(9) -0.024(8) 0.004(11)
Si2' 0.112(17) 0.18(2) 0.034(9) 0.037(12) -0.011(9) -0.032(18)
C1 0.063(6) 0.041(5) 0.058(7) 0.012(5) -0.002(5) -0.011(5)
O1 0.117(7) 0.115(7) 0.058(5) -0.002(5) 0.034(5) -0.035(5)
C2 0.047(5) 0.042(5) 0.062(6) -0.002(5) 0.015(5) 0.005(4)
O2 0.057(4) 0.047(4) 0.112(6) 0.009(4) 0.013(4) 0.018(3)
C3 0.055(5) 0.026(5) 0.061(6) 0.008(5) 0.007(5) 0.007(4)
O3 0.058(4) 0.037(4) 0.106(6) 0.011(4) 0.007(4) 0.016(3)
C4 0.064(7) 0.056(7) 0.064(8) -0.009(5) 0.001(5) -0.021(5)
O4 0.142(8) 0.112(7) 0.077(6) -0.038(6) -0.004(6) -0.050(6)
C5 0.089(8) 0.031(6) 0.054(6) 0.010(5) -0.017(6) -0.011(5)
C6 0.069(8) 0.098(10) 0.058(7) -0.038(7) 0.010(6) -0.021(7)
C7 0.127(12) 0.049(7) 0.075(9) 0.002(6) -0.012(8) -0.042(8)
C8 0.064(8) 0.113(11) 0.065(8) -0.035(8) 0.019(6) -0.048(8)
C9 0.042(6) 0.077(8) 0.108(9) -0.018(8) -0.018(6) 0.003(6)
C10 0.062(7) 0.080(9) 0.070(7) 0.017(6) 0.020(6) -0.027(6)
C11 0.056(7) 0.042(7) 0.121(11) 0.039(7) 0.003(7) -0.004(6)
C12 0.083(9) 0.031(6) 0.141(13) 0.012(7) 0.047(8) -0.019(6)
C13 0.045(6) 0.144(13) 0.083(9) 0.013(10) 0.006(7) -0.029(8)
C14 0.051(7) 0.082(9) 0.099(9) 0.041(8) 0.027(6) 0.008(7)
C15 0.23(2) 0.22(2) 0.046(8) 0.006(11) -0.021(10) -0.066(18)
C16 0.37(3) 0.16(2) 0.095(14) -0.008(14) -0.021(17) 0.03(2)
C17 0.31(4) 0.18(2) 0.24(3) -0.09(2) -0.08(3) 0.01(2)
C18 0.30(4) 0.31(4) 0.18(2) 0.03(2) -0.06(2) 0.12(3)
C19 0.121(14) 0.21(2) 0.23(2) 0.140(17) -0.037(13) 0.034(13)
C20 0.25(2) 0.23(2) 0.048(8) -0.017(11) 0.043(10) -0.152(18)
C21 0.22(2) 0.34(4) 0.122(16) 0.116(19) 0.037(15) -0.03(2)
C22 0.163(19) 0.27(3) 0.16(2) 0.099(19) -0.013(14) -0.042(18)
C23 0.27(3) 0.48(5) 0.20(2) 0.19(3) -0.05(2) 0.02(3)
C24 0.145(14) 0.152(15) 0.155(15) -0.044(12) 0.031(11) 0.088(12)

loop_
_geom_bond_atom_site_label_1
_geom_bond_atom_site_label_2
_geom_bond_distance
_geom_bond_site_symmetry_2
_geom_bond_publ_flag
Fe1 C1 1.765(10) . ?
Fe1 C2 1.938(9) . ?
Fe1 C3 1.942(9) . ?
Fe1 C7 2.084(10) . ?
Fe1 C8 2.108(10) . ?
Fe1 C9 2.111(10) . ?
Fe1 C6 2.116(10) . ?
Fe1 C5 2.178(9) . ?
Fe1 Fe2 2.5518(16) . ?
Fe2 C4 1.788(11) . ?
Fe2 C3 1.919(8) . ?
Fe2 C2 1.927(8) . ?
Fe2 C12 2.075(10) . ?
Fe2 C13 2.101(11) . ?
Fe2 C11 2.133(10) . ?
Fe2 C14 2.134(10) . ?
Fe2 C10 2.154(10) . ?
Si1 C19 1.840(17) . ?
Si1 C15 1.891(13) . ?
Si1 C5 1.895(10) . ?
Si1 Si2 2.339(7) . ?
Si2 C20 1.830(12) . ?
Si2 C24 1.834(15) . ?
Si2 C10 1.916(12) . ?
Si1' C5 1.99(2) . ?
Si1' C15 2.08(2) . ?
Si1' Si2' 2.20(3) . ?
Si1' C24 2.39(2) . ?
Si1' C6 2.43(2) . ?
Si2' C10 2.09(2) . ?
Si2' C20 2.13(3) . ?
Si2' C19 2.31(3) . ?
C1 O1 1.150(10) . ?
C2 O2 1.171(9) . ?
C3 O3 1.165(9) . ?
C4 O4 1.114(10) . ?
C5 C6 1.333(14) . ?
C5 C9 1.395(14) . ?
C6 C7 1.405(14) . ?
C6 H6A 0.9800 . ?
C7 C8 1.373(16) . ?
C7 H7A 0.9800 . ?
C8 C9 1.380(15) . ?
C8 H8A 0.9800 . ?
C9 H9A 0.9800 . ?
C10 C11 1.407(14) . ?
C10 C14 1.411(15) . ?
C11 C12 1.390(15) . ?
C11 H11A 0.9800 . ?
C12 C13 1.394(16) . ?
C12 H12A 0.9800 . ?
C13 C14 1.368(16) . ?
C13 H13A 0.9800 . ?
C14 H14A 0.9800 . ?
C15 C16 1.511(9) . ?
C15 H15A 0.9700 . ?
C15 H15B 0.9700 . ?
C16 C17 1.538(10) . ?
C16 H16A 0.9700 . ?
C16 H16B 0.9700 . ?
C17 C18 1.523(10) . ?
C17 H17A 0.9700 . ?
C17 H17B 0.9700 . ?
C18 H18A 0.9600 . ?
C18 H18B 0.9600 . ?
C18 H18C 0.9600 . ?
C19 H19A 0.9600 . ?
C19 H19B 0.9600 . ?
C19 H19C 0.9600 . ?
C20 C21 1.524(10) . ?
C20 H20A 0.9700 . ?
C20 H20B 0.9700 . ?
C21 C22 1.558(9) . ?
C21 H21A 0.9700 . ?
C21 H21B 0.9700 . ?
C22 C23 1.523(10) . ?
C22 H22A 0.9700 . ?
C22 H22B 0.9700 . ?
C23 H23A 0.9600 . ?
C23 H23B 0.9600 . ?
C23 H23C 0.9600 . ?
C24 H24A 0.9600 . ?
C24 H24B 0.9600 . ?
C24 H24C 0.9600 . ?
